data_7034623
loop_
_publ_author_name
'Yang, Ying'
'Lin, Rijia'
'Ge, Lei'
'Hou, Lei'
'Bernhardt, Paul'
'Rufford, Thomas E.'
'Wang, Shaobin'
'Rudolph, Victor'
'Wang, Yaoyu'
'Zhu, Zhonghua'

_publ_section_title
;
 Synthesis and characterization of three amino-functionalized
 metal-organic frameworks based on the 2-aminoterephthalic ligand.
;
_journal_issue 17
_journal_name_full 'Dalton transactions (Cambridge, England : 2003)'
_journal_page_first 8190
_journal_page_last 8197
_journal_paper_doi 10.1039/c4dt03927k
_journal_volume 44
_journal_year 2015
_chemical_compound_source 'synthesis as described'
_chemical_formula_moiety 'C36 H43 Mg3 N7 O16'
_chemical_formula_sum 'C36 H43 Mg3 N7 O16'
_chemical_formula_weight 902.7
_chemical_name_systematic
;
 ?
;
_space_group_IT_number 61
_symmetry_cell_setting orthorhombic
_symmetry_Int_Tables_number 61
_symmetry_space_group_name_Hall '-P 2ac 2ab'
_symmetry_space_group_name_H-M 'P b c a'
_atom_sites_solution_hydrogens geom
_atom_sites_solution_primary direct
_atom_sites_solution_secondary difmap
_audit_conform_dict_location ftp://ftp.iucr.org/pub/cif_core.dic
_audit_conform_dict_name cif_core.dic
_audit_conform_dict_version 2.4
_audit_creation_date 2014-07-23T21:14:42-00:00
_audit_creation_method 'WinGX routine CIF_UPDATE'
_audit_update_record
;
2014-07-28 deposited with the CCDC.
2015-03-25 downloaded from the CCDC.
;
_cell_angle_alpha 90
_cell_angle_beta 90
_cell_angle_gamma 90
_cell_formula_units_Z 4
_cell_length_a 18.061(2)
_cell_length_b 26.186(7)
_cell_length_c 9.735(3)
_cell_measurement_reflns_used 1741
_cell_measurement_temperature 190(2)
_cell_measurement_theta_max 61.107
_cell_measurement_theta_min 4.889
_cell_measurement_wavelength 1.5418
_cell_volume 4604.1(19)
_computing_cell_refinement
;
        CrysAlisPro, Agilent Technologies,
        Version 1.171.37.31 (release 14-01-2014 CrysAlis171 .NET)
        (compiled Jan 14 2014,18:38:05)
;
_computing_data_collection
;
        CrysAlisPro, Agilent Technologies,
        Version 1.171.37.31 (release 14-01-2014 CrysAlis171 .NET)
        (compiled Jan 14 2014,18:38:05)
;
_computing_data_reduction
;
        CrysAlisPro, Agilent Technologies,
        Version 1.171.37.31 (release 14-01-2014 CrysAlis171 .NET)
        (compiled Jan 14 2014,18:38:05)
;
_computing_molecular_graphics 'Ortep-3 for Windows (Farrugia, 1997)'
_computing_publication_material 'WinGX publication routines (Farrugia, 1999)'
_computing_structure_refinement 'SHELXL-97 (Sheldrick, 2008)'
_diffrn_ambient_temperature 190(2)
_diffrn_detector 'CCD plate'
_diffrn_detector_area_resol_mean 16.0696
_diffrn_measured_fraction_theta_full 0.996
_diffrn_measured_fraction_theta_max 0.996
_diffrn_measurement_device 'four-circle diffractometer'
_diffrn_measurement_device_type 'Xcalibur, Sapphire3, Gemini ultra'
_diffrn_measurement_method '\w scans'
_diffrn_orient_matrix_UB_11 -0.0048461
_diffrn_orient_matrix_UB_12 0.0109753
_diffrn_orient_matrix_UB_13 -0.1551873
_diffrn_orient_matrix_UB_21 -0.0019529
_diffrn_orient_matrix_UB_22 -0.057827
_diffrn_orient_matrix_UB_23 -0.02946
_diffrn_orient_matrix_UB_31 -0.0851593
_diffrn_orient_matrix_UB_32 0.0006354
_diffrn_orient_matrix_UB_33 0.009303
_diffrn_radiation_monochromator graphite
_diffrn_radiation_probe x-ray
_diffrn_radiation_type CuK\a
_diffrn_radiation_wavelength 1.54184
_diffrn_reflns_av_R_equivalents 0.0996
_diffrn_reflns_av_unetI/netI 0.1036
_diffrn_reflns_limit_h_max 12
_diffrn_reflns_limit_h_min -20
_diffrn_reflns_limit_k_max 28
_diffrn_reflns_limit_k_min -29
_diffrn_reflns_limit_l_max 11
_diffrn_reflns_limit_l_min -11
_diffrn_reflns_number 13577
_diffrn_reflns_theta_full 62.45
_diffrn_reflns_theta_max 62.45
_diffrn_reflns_theta_min 3.38
_diffrn_source 'sealed X-ray tube'
_exptl_absorpt_coefficient_mu 1.231
_exptl_absorpt_correction_T_max 1
_exptl_absorpt_correction_T_min 0.64075
_exptl_absorpt_correction_type multi-scan
_exptl_absorpt_process_details
;
        CrysAlisPro, Agilent Technologies,
        Version 1.171.37.31 (release 14-01-2014 CrysAlis171 .NET)
        (compiled Jan 14 2014,18:38:05)
        Empirical absorption correction using spherical harmonics,
 implemented in SCALE3 ABSPACK scaling algorithm.
;
_exptl_crystal_colour brown
_exptl_crystal_density_diffrn 1.302
_exptl_crystal_density_method 'not measured'
_exptl_crystal_description prism
_exptl_crystal_F_000 1888
_exptl_crystal_size_max 0.2
_exptl_crystal_size_mid 0.05
_exptl_crystal_size_min 0.03
_refine_diff_density_max 0.486
_refine_diff_density_min -0.309
_refine_diff_density_rms 0.079
_refine_ls_extinction_method none
_refine_ls_goodness_of_fit_ref 1.056
_refine_ls_hydrogen_treatment constr
_refine_ls_matrix_type full
_refine_ls_number_parameters 321
_refine_ls_number_reflns 3650
_refine_ls_number_restraints 48
_refine_ls_restrained_S_all 1.05
_refine_ls_R_factor_all 0.2079
_refine_ls_R_factor_gt 0.1498
_refine_ls_shift/su_max 0.003
_refine_ls_shift/su_mean 0
_refine_ls_structure_factor_coef Fsqd
_refine_ls_weighting_details 'calc w=1/[\s^2^(Fo^2^)+(0.0922P)^2^+36.9231P] where P=(Fo^2^+2Fc^2^)/3'
_refine_ls_weighting_scheme calc
_refine_ls_wR_factor_gt 0.3442
_refine_ls_wR_factor_ref 0.383
_reflns_number_gt 2028
_reflns_number_total 3650
_reflns_threshold_expression >2\s(I)
_cod_data_source_file c4dt03927k2.cif
_cod_data_source_block 1189yy5
_cod_depositor_comments 'Adding full bibliography for 7034623--7034625.cif.'
_cod_original_cell_volume 4604.3(19)
_cod_database_code 7034623

loop_
_symmetry_equiv_pos_as_xyz
'x, y, z'
'-x+1/2, -y, z+1/2'
'x+1/2, -y+1/2, -z'
'-x, y+1/2, -z+1/2'
'-x, -y, -z'
'x-1/2, y, -z-1/2'
'-x-1/2, y-1/2, z'
'x, -y-1/2, z-1/2'

loop_
_atom_site_label
_atom_site_type_symbol
_atom_site_fract_x
_atom_site_fract_y
_atom_site_fract_z
_atom_site_U_iso_or_equiv
_atom_site_adp_type
_atom_site_occupancy
_atom_site_symmetry_multiplicity
_atom_site_calc_flag
_atom_site_refinement_flags
_atom_site_disorder_assembly
_atom_site_disorder_group
N1 N 0.3058(13) 0.1773(12) 0.332(4) 0.110(15) Uani 0.35(2) 1 d P A 1
H1M H 0.3486 0.1827 0.3677 0.132 Uiso 0.35(2) 1 calc PR A 1
H1N H 0.2749 0.2021 0.3231 0.132 Uiso 0.35(2) 1 calc PR A 1
C2 C 0.3304(4) 0.0851(4) 0.2935(11) 0.062(3) Uani 0.35(2) 1 d P A 1
C3 C 0.2864(5) 0.1280(5) 0.2862(13) 0.075(3) Uani 0.35(2) 1 d P A 1
C4 C 0.2188(5) 0.1250(5) 0.2141(15) 0.084(4) Uani 0.35(2) 1 d P A 1
H4 H 0.1897 0.1541 0.2055 0.101 Uiso 0.35(2) 1 calc PR A 1
C5 C 0.1950(4) 0.0803(4) 0.1564(12) 0.063(3) Uani 0.35(2) 1 d P A 1
C6 C 0.2405(5) 0.0371(4) 0.1613(14) 0.081(4) Uani 0.35(2) 1 d P A 1
H6 H 0.2264 0.0067 0.1193 0.098 Uiso 0.35(2) 1 calc PR A 1
C7 C 0.3083(5) 0.0412(4) 0.2322(14) 0.076(3) Uani 0.35(2) 1 d P A 1
H7 H 0.3390 0.0127 0.2370 0.091 Uiso 0.35(2) 1 calc PR A 1
N1' N 0.181(3) 0.173(2) 0.186(8) 0.23(4) Uani 0.324(11) 1 d P A 2
H1M' H 0.1435 0.1739 0.1321 0.275 Uiso 0.324(11) 1 calc PR A 2
H1N' H 0.1969 0.2010 0.2230 0.275 Uiso 0.324(11) 1 calc PR A 2
C2' C 0.3304(4) 0.0851(4) 0.2935(11) 0.062(3) Uani 0.324(11) 1 d P A 2
C3' C 0.2864(5) 0.1280(5) 0.2862(13) 0.075(3) Uani 0.324(11) 1 d P A 2
H3' H 0.3010 0.1583 0.3280 0.090 Uiso 0.324(11) 1 calc PR A 2
C4' C 0.2188(5) 0.1250(5) 0.2141(15) 0.084(4) Uani 0.324(11) 1 d P A 2
C5' C 0.1950(4) 0.0803(4) 0.1564(12) 0.063(3) Uani 0.324(11) 1 d P A 2
C6' C 0.2405(5) 0.0371(4) 0.1613(14) 0.081(4) Uani 0.324(11) 1 d P A 2
H6' H 0.2264 0.0067 0.1193 0.098 Uiso 0.324(11) 1 calc PR A 2
C7' C 0.3083(5) 0.0412(4) 0.2322(14) 0.076(3) Uani 0.324(11) 1 d P A 2
H7' H 0.3390 0.0127 0.2370 0.091 Uiso 0.324(11) 1 calc PR A 2
N1" N 0.2271(10) -0.0078(9) 0.088(3) 0.077(10) Uani 0.324(11) 1 d P A 3
H1M" H 0.1888 -0.0101 0.0359 0.092 Uiso 0.324(11) 1 calc PR A 3
H1N" H 0.2571 -0.0331 0.0954 0.092 Uiso 0.324(11) 1 calc PR A 3
C2" C 0.3304(4) 0.0851(4) 0.2935(11) 0.062(3) Uani 0.324(11) 1 d P A 3
C3" C 0.2864(5) 0.1280(5) 0.2862(13) 0.075(3) Uani 0.324(11) 1 d P A 3
H3" H 0.3010 0.1583 0.3280 0.090 Uiso 0.324(11) 1 calc PR A 3
C4" C 0.2188(5) 0.1250(5) 0.2141(15) 0.084(4) Uani 0.324(11) 1 d P A 3
H4" H 0.1897 0.1541 0.2055 0.101 Uiso 0.324(11) 1 calc PR A 3
C5" C 0.1950(4) 0.0803(4) 0.1564(12) 0.063(3) Uani 0.324(11) 1 d P A 3
C6" C 0.2405(5) 0.0371(4) 0.1613(14) 0.081(4) Uani 0.324(11) 1 d P A 3
C7" C 0.3083(5) 0.0412(4) 0.2322(14) 0.076(3) Uani 0.324(11) 1 d P A 3
H7" H 0.3390 0.0127 0.2370 0.091 Uiso 0.324(11) 1 calc PR A 3
C10 C 0.4885(5) -0.0315(4) 0.1135(12) 0.067(3) Uani 1 1 d . . .
C11 C 0.5464(5) 0.0039(5) 0.1104(12) 0.074(3) Uani 1 1 d . . .
H11 H 0.5776 0.0064 0.1862 0.088 Uiso 1 1 calc R . .
C12 C 0.4410(5) -0.0351(5) 0.0013(12) 0.075(3) Uani 0.50 1 d P . 1
N2 N 0.3765(9) -0.0669(8) -0.0017(18) 0.081(6) Uani 0.50 1 d P B 1
H2A H 0.3473 -0.0661 -0.0714 0.097 Uiso 0.50 1 calc PR B 1
H2B H 0.3670 -0.0869 0.0663 0.097 Uiso 0.50 1 calc PR B 1
C12' C 0.4410(5) -0.0351(5) 0.0013(12) 0.075(3) Uani 0.50 1 d P . 2
H12 H 0.4017 -0.0581 0.0017 0.090 Uiso 0.50 1 calc PR . 2
C1 C 0.4034(5) 0.0859(5) 0.3718(12) 0.066(3) Uani 1 1 d . . .
O1 O 0.4393(3) 0.0451(3) 0.3712(8) 0.072(2) Uani 1 1 d . A .
O2 O 0.4232(3) 0.1269(3) 0.4281(9) 0.078(2) Uani 1 1 d . A .
C8 C 0.1222(5) 0.0771(4) 0.0766(11) 0.059(3) Uani 1 1 d . . .
O3 O 0.0977(3) 0.0338(3) 0.0541(8) 0.074(2) Uani 1 1 d . . .
O4 O 0.0920(3) 0.1187(3) 0.0457(9) 0.075(2) Uani 1 1 d . . .
C9 C 0.4802(5) -0.0647(4) 0.2378(11) 0.066(3) Uani 1 1 d . . .
O5 O 0.5164(3) -0.0550(3) 0.3468(8) 0.0659(18) Uani 1 1 d . . .
O6 O 0.4434(4) -0.1064(3) 0.2312(9) 0.084(2) Uani 1 1 d . . .
Mg2 Mg 0.5000 0.0000 0.5000 0.0602(12) Uani 1 2 d S . .
Mg1 Mg 0.50317(16) 0.13075(14) 0.5756(4) 0.0696(11) Uani 1 1 d . . .
C1A C 0.5053(10) 0.2461(7) 0.607(2) 0.154(8) Uani 1 1 d D A 1
H1A H 0.4629 0.2435 0.6606 0.185 Uiso 1 1 calc R A 1
C2A C 0.4965(15) 0.3358(8) 0.639(3) 0.29(2) Uani 1 1 d D A 1
H2C H 0.5218 0.3650 0.6022 0.430 Uiso 1 1 calc R A 1
H2D H 0.5015 0.3356 0.7373 0.430 Uiso 1 1 calc R A 1
H2E H 0.4450 0.3374 0.6152 0.430 Uiso 1 1 calc R A 1
C3A C 0.5957(16) 0.2937(11) 0.486(3) 0.246(15) Uani 1 1 d D A 1
H3A H 0.6089 0.3287 0.4700 0.370 Uiso 1 1 calc R A 1
H3B H 0.5833 0.2776 0.4009 0.370 Uiso 1 1 calc R A 1
H3C H 0.6368 0.2762 0.5277 0.370 Uiso 1 1 calc R A 1
N1A N 0.5273(9) 0.2915(5) 0.5854(18) 0.142(6) Uani 1 1 d D A 1
O1A O 0.5305(5) 0.2058(4) 0.5691(12) 0.103(3) Uani 1 1 d D A 1
C1B C 0.3601(15) 0.1352(14) 0.724(4) 0.14(2) Uiso 0.467(18) 1 d PD A 1
H1B H 0.3570 0.1069 0.6672 0.165 Uiso 0.467(18) 1 calc PR A 1
C2B C 0.2368(14) 0.1164(13) 0.790(4) 0.119(13) Uiso 0.467(18) 1 d PD A 1
H2G H 0.2106 0.1221 0.8749 0.178 Uiso 0.467(18) 1 calc PR A 1
H2H H 0.2502 0.0810 0.7838 0.178 Uiso 0.467(18) 1 calc PR A 1
H2I H 0.2057 0.1254 0.7143 0.178 Uiso 0.467(18) 1 calc PR A 1
C3B C 0.314(3) 0.188(2) 0.900(6) 0.30(4) Uiso 0.467(18) 1 d PD A 1
H3G H 0.2732 0.1884 0.9640 0.443 Uiso 0.467(18) 1 calc PR A 1
H3H H 0.3176 0.2211 0.8572 0.443 Uiso 0.467(18) 1 calc PR A 1
H3I H 0.3589 0.1810 0.9489 0.443 Uiso 0.467(18) 1 calc PR A 1
N1B N 0.3005(11) 0.1463(10) 0.788(3) 0.116(10) Uiso 0.467(18) 1 d PD A 1
O1B O 0.4199(8) 0.1559(6) 0.727(2) 0.055(5) Uiso 0.467(18) 1 d PD A 1
C1D C 0.243(3) 0.243(3) 0.695(8) 0.24(5) Uiso 0.266(9) 1 d PD A 2
H1D H 0.2023 0.2620 0.6653 0.288 Uiso 0.266(9) 1 calc PR A 2
C2D C 0.254(6) 0.244(3) 0.937(8) 0.29(7) Uiso 0.266(9) 1 d PD A 2
H2J H 0.2275 0.2269 1.0102 0.440 Uiso 0.266(9) 1 calc PR A 2
H2K H 0.2416 0.2792 0.9361 0.440 Uiso 0.266(9) 1 calc PR A 2
H2L H 0.3062 0.2396 0.9516 0.440 Uiso 0.266(9) 1 calc PR A 2
C3D C 0.227(4) 0.162(2) 0.798(8) 0.17(3) Uiso 0.266(9) 1 d PD A 2
H3J H 0.1963 0.1492 0.8713 0.259 Uiso 0.266(9) 1 calc PR A 2
H3K H 0.2750 0.1467 0.8035 0.259 Uiso 0.266(9) 1 calc PR A 2
H3L H 0.2045 0.1539 0.7115 0.259 Uiso 0.266(9) 1 calc PR A 2
N1D N 0.234(3) 0.222(2) 0.812(7) 0.30(6) Uiso 0.266(9) 1 d PD A 2
O1D O 0.295(4) 0.242(3) 0.618(7) 0.25(3) Uiso 0.266(9) 1 d PD A 2
C1E C 0.3520(13) 0.1325(11) 0.702(3) 0.034(9) Uiso 0.266(9) 1 d PD A 3
H1E H 0.3240 0.1292 0.6228 0.041 Uiso 0.266(9) 1 calc PR A 3
C2E C 0.349(3) 0.120(2) 0.943(3) 0.12(2) Uiso 0.266(9) 1 d PD A 3
H2M H 0.3202 0.1002 1.0049 0.186 Uiso 0.266(9) 1 calc PR A 3
H2N H 0.3490 0.1554 0.9733 0.186 Uiso 0.266(9) 1 calc PR A 3
H2O H 0.3995 0.1081 0.9429 0.186 Uiso 0.266(9) 1 calc PR A 3
C3E C 0.245(2) 0.089(3) 0.783(5) 0.13(2) Uiso 0.266(9) 1 d PD A 3
H3M H 0.2285 0.0728 0.8655 0.195 Uiso 0.266(9) 1 calc PR A 3
H3N H 0.2526 0.0640 0.7126 0.195 Uiso 0.266(9) 1 calc PR A 3
H3O H 0.2089 0.1135 0.7531 0.195 Uiso 0.266(9) 1 calc PR A 3
N1E N 0.3202(15) 0.1173(14) 0.812(3) 0.076(10) Uiso 0.266(9) 1 d PD A 3
O1E O 0.4129(12) 0.1506(10) 0.686(3) 0.047(8) Uiso 0.266(9) 1 d PD A 3

loop_
_atom_site_aniso_label
_atom_site_aniso_U_11
_atom_site_aniso_U_22
_atom_site_aniso_U_33
_atom_site_aniso_U_23
_atom_site_aniso_U_13
_atom_site_aniso_U_12
N1 0.033(13) 0.11(2) 0.19(4) -0.03(2) -0.034(17) 0.030(14)
C2 0.025(4) 0.085(7) 0.076(7) -0.002(6) -0.004(4) 0.001(4)
C3 0.045(6) 0.083(7) 0.098(9) -0.001(7) -0.021(5) 0.002(5)
C4 0.039(5) 0.090(8) 0.123(11) -0.002(8) -0.020(6) 0.005(5)
C5 0.024(4) 0.088(7) 0.078(7) 0.002(6) 0.000(4) 0.006(4)
C6 0.045(6) 0.085(8) 0.115(11) -0.011(7) -0.022(6) 0.002(5)
C7 0.036(5) 0.080(7) 0.111(10) -0.005(7) -0.024(5) 0.000(5)
N1' 0.10(3) 0.21(5) 0.38(10) 0.02(6) -0.02(5) 0.09(4)
C2' 0.025(4) 0.085(7) 0.076(7) -0.002(6) -0.004(4) 0.001(4)
C3' 0.045(6) 0.083(7) 0.098(9) -0.001(7) -0.021(5) 0.002(5)
C4' 0.039(5) 0.090(8) 0.123(11) -0.002(8) -0.020(6) 0.005(5)
C5' 0.024(4) 0.088(7) 0.078(7) 0.002(6) 0.000(4) 0.006(4)
C6' 0.045(6) 0.085(8) 0.115(11) -0.011(7) -0.022(6) 0.002(5)
C7' 0.036(5) 0.080(7) 0.111(10) -0.005(7) -0.024(5) 0.000(5)
N1" 0.020(10) 0.068(16) 0.14(3) -0.044(17) -0.043(13) 0.022(10)
C2" 0.025(4) 0.085(7) 0.076(7) -0.002(6) -0.004(4) 0.001(4)
C3" 0.045(6) 0.083(7) 0.098(9) -0.001(7) -0.021(5) 0.002(5)
C4" 0.039(5) 0.090(8) 0.123(11) -0.002(8) -0.020(6) 0.005(5)
C5" 0.024(4) 0.088(7) 0.078(7) 0.002(6) 0.000(4) 0.006(4)
C6" 0.045(6) 0.085(8) 0.115(11) -0.011(7) -0.022(6) 0.002(5)
C7" 0.036(5) 0.080(7) 0.111(10) -0.005(7) -0.024(5) 0.000(5)
C10 0.039(5) 0.089(7) 0.073(7) -0.002(6) 0.004(5) 0.004(5)
C11 0.047(5) 0.111(9) 0.063(7) -0.008(7) 0.003(5) -0.009(6)
C12 0.048(6) 0.112(9) 0.065(7) -0.004(7) 0.003(5) -0.007(6)
N2 0.051(10) 0.141(18) 0.051(11) 0.001(11) -0.011(8) -0.020(10)
C12' 0.048(6) 0.112(9) 0.065(7) -0.004(7) 0.003(5) -0.007(6)
C1 0.037(5) 0.088(8) 0.074(8) 0.008(6) 0.007(5) -0.003(5)
O1 0.040(3) 0.091(5) 0.087(6) 0.002(4) -0.009(3) 0.011(3)
O2 0.033(3) 0.092(5) 0.110(7) -0.001(5) -0.010(4) -0.005(3)
C8 0.032(4) 0.080(7) 0.066(7) -0.002(6) 0.007(4) -0.005(5)
O3 0.028(3) 0.096(5) 0.100(6) 0.008(5) -0.006(3) -0.005(3)
O4 0.031(3) 0.084(5) 0.110(6) 0.004(5) -0.005(4) 0.001(3)
C9 0.040(5) 0.100(8) 0.057(7) -0.008(6) 0.006(5) -0.002(5)
O5 0.037(3) 0.096(5) 0.065(5) -0.002(4) -0.001(3) 0.005(3)
O6 0.057(4) 0.100(6) 0.095(6) -0.003(5) -0.010(4) -0.014(4)
Mg2 0.0243(18) 0.082(3) 0.074(3) 0.000(2) -0.0022(19) 0.0015(19)
Mg1 0.0331(15) 0.088(2) 0.088(3) -0.003(2) 0.0010(16) -0.0030(15)
C1A 0.138(15) 0.130(15) 0.19(2) 0.013(16) 0.049(16) -0.021(14)
C2A 0.31(4) 0.16(2) 0.39(5) -0.10(3) 0.24(4) -0.02(2)
C3A 0.27(4) 0.29(4) 0.18(3) -0.06(3) 0.02(3) 0.01(3)
N1A 0.183(16) 0.091(9) 0.151(15) 0.006(9) 0.017(12) 0.015(10)
O1A 0.068(5) 0.093(6) 0.149(10) -0.011(6) -0.001(5) -0.001(5)

loop_
_atom_type_symbol
_atom_type_description
_atom_type_scat_dispersion_real
_atom_type_scat_dispersion_imag
_atom_type_scat_source
C C 0.0181 0.0091 'International Tables Vol C Tables 4.2.6.8 and 6.1.1.4'
H H 0 0 'International Tables Vol C Tables 4.2.6.8 and 6.1.1.4'
N N 0.0311 0.018 'International Tables Vol C Tables 4.2.6.8 and 6.1.1.4'
O O 0.0492 0.0322 'International Tables Vol C Tables 4.2.6.8 and 6.1.1.4'
Mg Mg 0.1719 0.1771 'International Tables Vol C Tables 4.2.6.8 and 6.1.1.4'

loop_
_geom_angle_atom_site_label_1
_geom_angle_atom_site_label_2
_geom_angle_atom_site_label_3
_geom_angle
_geom_angle_site_symmetry_1
_geom_angle_site_symmetry_3
C7 C2 C3 119.9(9) . .
C7 C2 C1 119.1(9) . .
C3 C2 C1 121.0(10) . .
C2 C3 N1 126.0(12) . .
C2 C3 C4 118.7(11) . .
N1 C3 C4 114.9(14) . .
C5 C4 C3 121.5(11) . .
C4 C5 C6 119.6(9) . .
C4 C5 C8 121.6(9) . .
C6 C5 C8 118.6(10) . .
C5 C6 C7 117.8(10) . .
C2 C7 C6 122.4(10) . .
C12 C10 C11 119.3(11) . .
C12 C10 C9 122.2(10) . .
C11 C10 C9 118.5(10) . .
C12' C11 C12 0.0(13) 5_655 5_655
C12' C11 C10 122.2(11) 5_655 .
C12 C11 C10 122.2(11) 5_655 .
C11 C12 C10 118.5(10) 5_655 .
C11 C12 N2 117.5(12) 5_655 .
C10 C12 N2 123.8(13) . .
O1 C1 O2 125.8(9) . .
O1 C1 C2 115.8(10) . .
O2 C1 C2 118.3(10) . .
C1 O1 Mg2 140.4(8) . .
C1 O2 Mg1 123.3(7) . .
O3 C8 O4 126.8(9) . .
O3 C8 C5 116.5(10) . .
O4 C8 C5 116.7(9) . .
C8 O3 Mg2 138.7(6) . 2_554
C8 O4 Mg1 128.5(7) . 6_556
O5 C9 O6 118.6(10) . .
O5 C9 C10 120.5(9) . .
O6 C9 C10 120.4(10) . .
O5 C9 Mg1 58.3(6) . 5_656
O6 C9 Mg1 60.9(6) . 5_656
C10 C9 Mg1 165.1(7) . 5_656
C9 O5 Mg2 131.1(6) . .
C9 O5 Mg1 91.4(7) . 5_656
Mg2 O5 Mg1 111.1(3) . 5_656
C9 O6 Mg1 88.7(7) . 5_656
O1 Mg2 O1 180.0(5) 5_656 .
O1 Mg2 O3 86.8(3) 5_656 6_656
O1 Mg2 O3 93.2(3) . 6_656
O1 Mg2 O3 93.2(3) 5_656 2
O1 Mg2 O3 86.8(3) . 2
O3 Mg2 O3 180.0(4) 6_656 2
O1 Mg2 O5 92.1(3) 5_656 5_656
O1 Mg2 O5 87.9(3) . 5_656
O3 Mg2 O5 90.5(3) 6_656 5_656
O3 Mg2 O5 89.5(3) 2 5_656
O1 Mg2 O5 87.9(3) 5_656 .
O1 Mg2 O5 92.1(3) . .
O3 Mg2 O5 89.5(3) 6_656 .
O3 Mg2 O5 90.5(3) 2 .
O5 Mg2 O5 180.0(3) 5_656 .
O1 Mg2 Mg1 115.3(2) 5_656 .
O1 Mg2 Mg1 64.7(2) . .
O3 Mg2 Mg1 67.5(2) 6_656 .
O3 Mg2 Mg1 112.5(2) 2 .
O5 Mg2 Mg1 35.0(2) 5_656 .
O5 Mg2 Mg1 145.0(2) . .
O1 Mg2 Mg1 64.7(2) 5_656 5_656
O1 Mg2 Mg1 115.3(2) . 5_656
O3 Mg2 Mg1 112.5(2) 6_656 5_656
O3 Mg2 Mg1 67.5(2) 2 5_656
O5 Mg2 Mg1 145.0(2) 5_656 5_656
O5 Mg2 Mg1 35.0(2) . 5_656
Mg1 Mg2 Mg1 180.00(3) . 5_656
O4 Mg1 O1E 173.4(8) 6_656 .
O4 Mg1 O1A 86.6(4) 6_656 .
O1E Mg1 O1A 87.9(8) . .
O4 Mg1 O2 98.2(3) 6_656 .
O1E Mg1 O2 79.3(9) . .
O1A Mg1 O2 101.4(4) . .
O4 Mg1 O5 101.1(3) 6_656 5_656
O1E Mg1 O5 85.3(7) . 5_656
O1A Mg1 O5 160.8(4) . 5_656
O2 Mg1 O5 94.9(3) . 5_656
O4 Mg1 O1B 168.6(5) 6_656 .
O1E Mg1 O1B 10.9(9) . .
O1A Mg1 O1B 84.1(5) . .
O2 Mg1 O1B 90.1(5) . .
O5 Mg1 O1B 85.9(5) 5_656 .
O4 Mg1 O6 96.0(3) 6_656 5_656
O1E Mg1 O6 88.6(9) . 5_656
O1A Mg1 O6 101.6(4) . 5_656
O2 Mg1 O6 153.5(3) . 5_656
O5 Mg1 O6 60.4(3) 5_656 5_656
O1B Mg1 O6 79.4(5) . 5_656
O4 Mg1 C9 102.6(3) 6_656 5_656
O1E Mg1 C9 83.8(8) . 5_656
O1A Mg1 C9 131.1(4) . 5_656
O2 Mg1 C9 123.8(4) . 5_656
O5 Mg1 C9 30.2(3) 5_656 5_656
O1B Mg1 C9 78.9(5) . 5_656
O6 Mg1 C9 30.4(3) 5_656 5_656
O4 Mg1 Mg2 74.7(2) 6_656 .
O1E Mg1 Mg2 110.5(7) . .
O1A Mg1 Mg2 160.9(3) . .
O2 Mg1 Mg2 78.0(2) . .
O5 Mg1 Mg2 33.9(2) 5_656 .
O1B Mg1 Mg2 114.9(4) . .
O6 Mg1 Mg2 84.5(2) 5_656 .
C9 Mg1 Mg2 58.9(3) 5_656 .
O1A C1A N1A 130.6(15) . .
C1A N1A C2A 126.4(15) . .
C1A N1A C3A 112.5(14) . .
C2A N1A C3A 121.1(16) . .
C1A O1A Mg1 138.3(10) . .
O1B C1B N1B 130.0(18) . .
C1B N1B C2B 125.2(17) . .
C1B N1B C3B 111.6(16) . .
C2B N1B C3B 120.7(17) . .
C1B O1B Mg1 117.5(15) . .
O1D C1D N1D 129.5(19) . .
C1D N1D C2D 124.7(18) . .
C1D N1D C3D 111.5(16) . .
C2D N1D C3D 120.6(18) . .
O1E C1E N1E 130.3(17) . .
C1E N1E C2E 125.5(16) . .
C1E N1E C3E 112.8(16) . .
C2E N1E C3E 121.5(17) . .
C1E O1E Mg1 135(2) . .

loop_
_geom_bond_atom_site_label_1
_geom_bond_atom_site_label_2
_geom_bond_distance
_geom_bond_site_symmetry_2
N1 C3 1.41(3) .
C2 C7 1.357(14) .
C2 C3 1.377(14) .
C2 C1 1.523(13) .
C3 C4 1.411(14) .
C4 C5 1.368(15) .
C5 C6 1.398(14) .
C5 C8 1.530(13) .
C6 C7 1.410(14) .
C10 C12 1.392(15) .
C10 C11 1.398(14) .
C10 C9 1.497(15) .
C11 C12' 1.381(16) 5_655
C11 C12 1.381(16) 5_655
C12 C11 1.381(16) 5_655
C12 N2 1.43(2) .
C1 O1 1.247(12) .
C1 O2 1.258(13) .
O1 Mg2 2.043(7) .
O2 Mg1 2.040(8) .
C8 O3 1.237(12) .
C8 O4 1.253(12) .
O3 Mg2 2.043(6) 2_554
O4 Mg1 2.017(8) 6_556
C9 O5 1.272(12) .
C9 O6 1.281(12) .
C9 Mg1 2.527(12) 5_656
O5 Mg2 2.095(7) .
O5 Mg1 2.152(8) 5_656
O6 Mg1 2.208(9) 5_656
Mg2 O1 2.043(7) 5_656
Mg2 O3 2.043(6) 6_656
Mg2 O3 2.043(6) 2
Mg2 O5 2.095(7) 5_656
Mg2 Mg1 3.503(4) .
Mg2 Mg1 3.503(4) 5_656
Mg1 O4 2.017(8) 6_656
Mg1 O1E 2.02(2) .
Mg1 O1A 2.026(10) .
Mg1 O5 2.152(8) 5_656
Mg1 O1B 2.205(17) .
Mg1 O6 2.208(9) 5_656
Mg1 C9 2.527(12) 5_656
C1A O1A 1.207(15) .
C1A N1A 1.272(17) .
C2A N1A 1.388(19) .
C3A N1A 1.57(2) .
C1B O1B 1.209(15) .
C1B N1B 1.276(17) .
C2B N1B 1.391(19) .
C3B N1B 1.57(2) .
C1D O1D 1.209(15) .
C1D N1D 1.277(17) .
C2D N1D 1.39(2) .
C3D N1D 1.57(2) .
C1E O1E 1.209(15) .
C1E N1E 1.274(17) .
C2E N1E 1.389(19) .
C3E N1E 1.57(2) .
